data_7248128
loop_
_publ_author_name
'Pawl\;edzio, Sylwia'
'Ziemniak, Marcin'
'Trzybi\'nski, Damian'
'Arhangelskis, Mihails'
'Makal, Anna'
'Wo\'zniak, Krzysztof'

_publ_section_title
;
 Influence of N-protonation on electronic properties of acridine
 derivatives by quantum crystallography
;
_journal_issue 8
_journal_name_full 'RSC Advances'
_journal_page_first 5340
_journal_page_last 5350
_journal_paper_doi 10.1039/D3RA08081A
_journal_volume 14
_journal_year 2024
_chemical_formula_moiety 'Cl, H2 O, C13 H11 N2'
_chemical_formula_sum 'C13 H13 Cl N2 O'
_chemical_formula_weight 248.70
_space_group_crystal_system triclinic
_space_group_IT_number 2
_space_group_name_Hall '-P 1'
_space_group_name_H-M_alt 'P -1'
_atom_sites_solution_hydrogens difmap
_audit_creation_date 2023-06-15
_audit_creation_method
;
Olex2 1.5-alpha
(compiled 2022.11.02 svn.ra8b101fa for OlexSys, GUI svn.r6635)
;
_audit_update_record
;
2023-06-15 deposited with the CCDC.	2024-01-31 downloaded from the CCDC.
;
_cell_angle_alpha 111.057(2)
_cell_angle_beta 96.558(2)
_cell_angle_gamma 104.436(2)
_cell_formula_units_Z 2
_cell_length_a 7.7880(5)
_cell_length_b 8.7699(5)
_cell_length_c 9.7291(6)
_cell_measurement_reflns_used 9427
_cell_measurement_temperature 100(2)
_cell_measurement_theta_max 48.63
_cell_measurement_theta_min 2.30
_cell_volume 585.08(6)
_computing_cell_refinement 'SAINT v8.34A (Bruker, 2013)'
_computing_data_reduction 'SAINT v8.34A (Bruker, 2013)'
_computing_molecular_graphics 'Olex2 1.5-alpha (Dolomanov et al., 2009)'
_computing_publication_material 'Olex2 1.5-alpha (Dolomanov et al., 2009)'
_computing_structure_refinement 'SHELXL 2019/2 (Sheldrick, 2015)'
_computing_structure_solution 'olex2.solve 1.5 (Bourhis et al., 2015)'
_diffrn_ambient_temperature 100.00(10)
_diffrn_measured_fraction_theta_full 0.994
_diffrn_measured_fraction_theta_max 0.995
_diffrn_measurement_device_type 'Bruker APEX-II CCD'
_diffrn_measurement_method '\f and \w scans'
_diffrn_radiation_type MoK\a
_diffrn_radiation_wavelength 0.71073
_diffrn_reflns_av_R_equivalents 0.0275
_diffrn_reflns_av_unetI/netI 0.0262
_diffrn_reflns_Laue_measured_fraction_full 0.994
_diffrn_reflns_Laue_measured_fraction_max 0.995
_diffrn_reflns_number 11565
_diffrn_reflns_point_group_measured_fraction_full 0.994
_diffrn_reflns_point_group_measured_fraction_max 0.995
_diffrn_reflns_theta_full 25.242
_diffrn_reflns_theta_max 48.758
_diffrn_reflns_theta_min 2.302
_exptl_absorpt_coefficient_mu 0.310
_exptl_absorpt_correction_T_max 0.9870
_exptl_absorpt_correction_T_min 0.9546
_exptl_absorpt_correction_type numerical
_exptl_absorpt_process_details
;
SADABS-2012/1 (Bruker,2012) was used for absorption correction.
wR2(int) was 0.0454 before and 0.0398 after correction.
The Ratio of minimum to maximum transmission is 0.9672.
The \l/2 correction factor is 0.0015.
;
_exptl_crystal_colour 'clear yellow'
_exptl_crystal_colour_lustre clear
_exptl_crystal_colour_primary yellow
_exptl_crystal_density_diffrn 1.412
_exptl_crystal_description prism
_exptl_crystal_F_000 260
_exptl_crystal_size_max 0.312
_exptl_crystal_size_mid 0.201
_exptl_crystal_size_min 0.178
_refine_diff_density_max 0.530
_refine_diff_density_min -0.226
_refine_diff_density_rms 0.058
_refine_ls_extinction_method none
_refine_ls_goodness_of_fit_ref 1.029
_refine_ls_hydrogen_treatment refall
_refine_ls_matrix_type full
_refine_ls_number_parameters 206
_refine_ls_number_reflns 11565
_refine_ls_number_restraints 0
_refine_ls_restrained_S_all 1.029
_refine_ls_R_factor_all 0.0268
_refine_ls_R_factor_gt 0.0213
_refine_ls_shift/su_max 0.003
_refine_ls_shift/su_mean 0.000
_refine_ls_structure_factor_coef Fsqd
_refine_ls_weighting_details 'w=1/[\s^2^(Fo^2^)+(0.0446P)^2^+0.0155P] where P=(Fo^2^+2Fc^2^)/3'
_refine_ls_weighting_scheme calc
_refine_ls_wR_factor_gt 0.0706
_refine_ls_wR_factor_ref 0.0740
_reflns_Friedel_coverage 0.000
_reflns_number_gt 9961
_reflns_number_total 11565
_reflns_threshold_expression 'I > 2\s(I)'
_cod_data_source_file d3ra08081a2.cif
_cod_data_source_block 9aa
_cod_database_code 7248128
_shelx_shelxl_version_number 2019/2
_shelx_space_group_comment
;
The symmetry employed for this shelxl refinement is uniquely defined
by the following loop, which should always be used as a source of
symmetry information in preference to the above space-group names.
They are only intended as comments.
;
_olex2_refinement_description
;
;
_olex2_submission_special_instructions 'No special instructions were received'

loop_
_space_group_symop_operation_xyz
'x, y, z'
'-x, -y, -z'

loop_
_atom_site_label
_atom_site_type_symbol
_atom_site_fract_x
_atom_site_fract_y
_atom_site_fract_z
_atom_site_U_iso_or_equiv
_atom_site_adp_type
_atom_site_occupancy
_atom_site_site_symmetry_order
_atom_site_calc_flag
_atom_site_refinement_flags_posn
_atom_site_refinement_flags_adp
_atom_site_refinement_flags_occupancy
_atom_site_disorder_assembly
_atom_site_disorder_group
Cl1 Cl 1.06187(2) 0.73162(2) 0.89708(2) 0.01519(2) Uani 1 1 d . . . . .
O1 O 0.92275(4) 0.33028(3) 0.80177(3) 0.01772(4) Uani 1 1 d . . . . .
N2 N 0.64113(3) 0.24125(3) 0.55901(2) 0.01271(3) Uani 1 1 d . . . . .
N1 N 0.22827(3) 0.09312(3) 0.18680(3) 0.01505(3) Uani 1 1 d . . . . .
C13 C 0.36070(3) 0.14039(3) 0.30623(3) 0.01111(3) Uani 1 1 d . . . . .
C12 C 0.50521(3) 0.06493(3) 0.29538(3) 0.01118(3) Uani 1 1 d . . . . .
C1 C 0.36346(3) 0.26882(3) 0.44959(3) 0.01128(3) Uani 1 1 d . . . . .
C11 C 0.51534(4) -0.06182(3) 0.15867(3) 0.01348(3) Uani 1 1 d . . . . .
C6 C 0.50640(3) 0.31535(3) 0.57437(3) 0.01175(3) Uani 1 1 d . . . . .
C5 C 0.51104(4) 0.43916(4) 0.71756(3) 0.01471(4) Uani 1 1 d . . . . .
C2 C 0.22512(4) 0.34832(4) 0.47151(3) 0.01368(3) Uani 1 1 d . . . . .
C9 C 0.79732(4) -0.07015(4) 0.28310(3) 0.01545(4) Uani 1 1 d . . . . .
C4 C 0.37422(4) 0.51274(4) 0.73482(3) 0.01605(4) Uani 1 1 d . . . . .
C8 C 0.79129(4) 0.05174(4) 0.41722(3) 0.01418(4) Uani 1 1 d . . . . .
C7 C 0.64501(3) 0.12080(3) 0.42499(3) 0.01149(3) Uani 1 1 d . . . . .
C10 C 0.65822(4) -0.12766(4) 0.15269(3) 0.01526(4) Uani 1 1 d . . . . .
C3 C 0.23010(4) 0.46736(4) 0.61112(3) 0.01569(4) Uani 1 1 d . . . . .
H1C H 0.9156(15) 0.3112(14) 0.8742(13) 0.048(3) Uiso 1 1 d . . . . .
H2 H 0.7259(15) 0.2703(15) 0.6444(14) 0.055(3) Uiso 1 1 d . . . . .
H1A H 0.2189(13) 0.0015(12) 0.1006(11) 0.037(2) Uiso 1 1 d . . . . .
H1B H 0.1434(14) 0.1456(13) 0.1925(12) 0.044(3) Uiso 1 1 d . . . . .
H11 H 0.4280(12) -0.1038(12) 0.0683(11) 0.032(2) Uiso 1 1 d . . . . .
H5 H 0.6097(12) 0.4653(12) 0.8023(11) 0.031(2) Uiso 1 1 d . . . . .
H2A H 0.1258(14) 0.3178(13) 0.3842(12) 0.042(2) Uiso 1 1 d . . . . .
H9 H 0.8940(13) -0.1218(12) 0.2781(11) 0.038(2) Uiso 1 1 d . . . . .
H4 H 0.3710(11) 0.5915(11) 0.8338(10) 0.0267(19) Uiso 1 1 d . . . . .
H8 H 0.8859(12) 0.0917(11) 0.5122(10) 0.0276(19) Uiso 1 1 d . . . . .
H10 H 0.6660(11) -0.2184(11) 0.0550(10) 0.0270(19) Uiso 1 1 d . . . . .
H3 H 0.1339(13) 0.5209(13) 0.6267(12) 0.039(2) Uiso 1 1 d . . . . .
H1D H 0.9722(13) 0.4386(13) 0.8298(12) 0.040(2) Uiso 1 1 d . . . . .

loop_
_atom_site_aniso_label
_atom_site_aniso_U_11
_atom_site_aniso_U_22
_atom_site_aniso_U_33
_atom_site_aniso_U_23
_atom_site_aniso_U_13
_atom_site_aniso_U_12
Cl1 0.01882(3) 0.01341(3) 0.01100(2) 0.00242(2) -0.00063(2) 0.00664(2)
O1 0.02094(9) 0.01608(8) 0.01157(7) 0.00383(6) -0.00105(6) 0.00286(6)
N2 0.01368(7) 0.01262(7) 0.00966(6) 0.00331(5) -0.00019(5) 0.00350(5)
N1 0.01537(8) 0.01504(8) 0.01108(7) 0.00139(6) -0.00173(6) 0.00652(6)
C13 0.01179(7) 0.01053(7) 0.00945(7) 0.00321(5) 0.00068(5) 0.00286(5)
C12 0.01197(7) 0.01087(7) 0.00965(7) 0.00356(6) 0.00099(5) 0.00333(6)
C1 0.01209(7) 0.01098(7) 0.00946(7) 0.00337(6) 0.00180(5) 0.00283(6)
C11 0.01470(8) 0.01348(8) 0.01071(7) 0.00310(6) 0.00134(6) 0.00515(6)
C6 0.01309(7) 0.01117(7) 0.00924(7) 0.00342(6) 0.00134(5) 0.00241(6)
C5 0.01697(9) 0.01407(8) 0.00979(7) 0.00255(6) 0.00186(6) 0.00320(7)
C2 0.01359(8) 0.01464(8) 0.01210(8) 0.00418(6) 0.00315(6) 0.00495(6)
C9 0.01478(8) 0.01626(9) 0.01592(9) 0.00606(7) 0.00276(7) 0.00683(7)
C4 0.01859(9) 0.01519(9) 0.01167(8) 0.00256(7) 0.00445(7) 0.00458(7)
C8 0.01316(8) 0.01496(8) 0.01389(8) 0.00561(7) 0.00060(6) 0.00488(6)
C7 0.01207(7) 0.01103(7) 0.01022(7) 0.00412(6) 0.00060(5) 0.00280(6)
C10 0.01644(9) 0.01536(9) 0.01341(8) 0.00404(7) 0.00297(7) 0.00681(7)
C3 0.01658(9) 0.01637(9) 0.01335(8) 0.00400(7) 0.00519(7) 0.00601(7)

loop_
_atom_type_symbol
_atom_type_description
_atom_type_scat_dispersion_real
_atom_type_scat_dispersion_imag
_atom_type_scat_source
C C 0.0033 0.0016 'International Tables Vol C Tables 4.2.6.8 and 6.1.1.4'
H H 0.0000 0.0000 'International Tables Vol C Tables 4.2.6.8 and 6.1.1.4'
Cl Cl 0.1484 0.1585 'International Tables Vol C Tables 4.2.6.8 and 6.1.1.4'
N N 0.0061 0.0033 'International Tables Vol C Tables 4.2.6.8 and 6.1.1.4'
O O 0.0106 0.0060 'International Tables Vol C Tables 4.2.6.8 and 6.1.1.4'

loop_
_geom_angle_atom_site_label_1
_geom_angle_atom_site_label_2
_geom_angle_atom_site_label_3
_geom_angle
_geom_angle_site_symmetry_1
_geom_angle_site_symmetry_3
_geom_angle_publ_flag
H1C O1 H1D 108.4(10) . . ?
C6 N2 C7 122.31(2) . . ?
C6 N2 H2 117.0(7) . . ?
C7 N2 H2 120.6(7) . . ?
C13 N1 H1A 119.9(6) . . ?
C13 N1 H1B 120.3(7) . . ?
H1A N1 H1B 119.6(9) . . ?
N1 C13 C12 120.75(2) . . ?
N1 C13 C1 120.74(2) . . ?
C12 C13 C1 118.50(2) . . ?
C11 C12 C13 122.74(2) . . ?
C7 C12 C13 118.89(2) . . ?
C7 C12 C11 118.36(2) . . ?
C6 C1 C13 119.10(2) . . ?
C6 C1 C2 118.45(2) . . ?
C2 C1 C13 122.43(2) . . ?
C12 C11 H11 122.8(6) . . ?
C10 C11 C12 120.76(2) . . ?
C10 C11 H11 116.4(6) . . ?
N2 C6 C1 120.50(2) . . ?
N2 C6 C5 119.11(2) . . ?
C1 C6 C5 120.39(2) . . ?
C6 C5 H5 118.2(6) . . ?
C4 C5 C6 119.57(3) . . ?
C4 C5 H5 122.2(6) . . ?
C1 C2 H2A 118.9(6) . . ?
C3 C2 C1 120.73(2) . . ?
C3 C2 H2A 120.4(6) . . ?
C8 C9 C10 120.48(2) . . ?
C8 C9 H9 120.3(6) . . ?
C10 C9 H9 119.2(6) . . ?
C5 C4 C3 120.72(3) . . ?
C5 C4 H4 120.4(5) . . ?
C3 C4 H4 118.7(5) . . ?
C9 C8 C7 119.88(2) . . ?
C9 C8 H8 122.1(5) . . ?
C7 C8 H8 118.0(5) . . ?
N2 C7 C12 120.68(2) . . ?
N2 C7 C8 119.05(2) . . ?
C12 C7 C8 120.28(2) . . ?
C11 C10 C9 120.24(3) . . ?
C11 C10 H10 121.0(5) . . ?
C9 C10 H10 118.7(5) . . ?
C2 C3 C4 120.13(3) . . ?
C2 C3 H3 120.8(6) . . ?
C4 C3 H3 119.1(6) . . ?

loop_
_geom_bond_atom_site_label_1
_geom_bond_atom_site_label_2
_geom_bond_distance
_geom_bond_site_symmetry_2
_geom_bond_publ_flag
O1 H1C 0.786(12) . ?
O1 H1D 0.856(10) . ?
N2 C6 1.3608(3) . ?
N2 C7 1.3609(3) . ?
N2 H2 0.911(12) . ?
N1 C13 1.3239(3) . ?
N1 H1A 0.909(10) . ?
N1 H1B 0.891(11) . ?
C13 C12 1.4367(3) . ?
C13 C1 1.4376(3) . ?
C12 C11 1.4199(3) . ?
C12 C7 1.4114(3) . ?
C1 C6 1.4101(3) . ?
C1 C2 1.4187(4) . ?
C11 C10 1.3733(4) . ?
C11 H11 0.937(9) . ?
C6 C5 1.4152(4) . ?
C5 C4 1.3733(4) . ?
C5 H5 0.977(9) . ?
C2 C3 1.3731(4) . ?
C2 H2A 0.987(10) . ?
C9 C8 1.3727(4) . ?
C9 C10 1.4112(4) . ?
C9 H9 0.969(10) . ?
C4 C3 1.4111(4) . ?
C4 H4 0.970(9) . ?
C8 C7 1.4146(4) . ?
C8 H8 1.002(9) . ?
C10 H10 1.017(9) . ?
C3 H3 0.977(10) . ?

loop_
_geom_torsion_atom_site_label_1
_geom_torsion_atom_site_label_2
_geom_torsion_atom_site_label_3
_geom_torsion_atom_site_label_4
_geom_torsion
_geom_torsion_site_symmetry_1
_geom_torsion_site_symmetry_2
_geom_torsion_site_symmetry_3
_geom_torsion_site_symmetry_4
_geom_torsion_publ_flag
N2 C6 C5 C4 -178.99(2) . . . . ?
N1 C13 C12 C11 0.28(4) . . . . ?
N1 C13 C12 C7 179.14(2) . . . . ?
N1 C13 C1 C6 179.77(2) . . . . ?
N1 C13 C1 C2 1.21(4) . . . . ?
C13 C12 C11 C10 178.53(2) . . . . ?
C13 C12 C7 N2 1.50(4) . . . . ?
C13 C12 C7 C8 -178.63(2) . . . . ?
C13 C1 C6 N2 0.76(4) . . . . ?
C13 C1 C6 C5 -178.88(2) . . . . ?
C13 C1 C2 C3 178.34(2) . . . . ?
C12 C13 C1 C6 -0.44(3) . . . . ?
C12 C13 C1 C2 -178.99(2) . . . . ?
C12 C11 C10 C9 0.14(4) . . . . ?
C1 C13 C12 C11 -179.52(2) . . . . ?
C1 C13 C12 C7 -0.66(3) . . . . ?
C1 C6 C5 C4 0.66(4) . . . . ?
C1 C2 C3 C4 0.32(4) . . . . ?
C11 C12 C7 N2 -179.60(2) . . . . ?
C11 C12 C7 C8 0.27(4) . . . . ?
C6 N2 C7 C12 -1.22(4) . . . . ?
C6 N2 C7 C8 178.91(2) . . . . ?
C6 C1 C2 C3 -0.22(4) . . . . ?
C6 C5 C4 C3 -0.57(4) . . . . ?
C5 C4 C3 C2 0.08(5) . . . . ?
C2 C1 C6 N2 179.37(2) . . . . ?
C2 C1 C6 C5 -0.27(4) . . . . ?
C9 C8 C7 N2 179.86(2) . . . . ?
C9 C8 C7 C12 -0.01(4) . . . . ?
C8 C9 C10 C11 0.13(4) . . . . ?
C7 N2 C6 C1 0.06(4) . . . . ?
C7 N2 C6 C5 179.71(2) . . . . ?
C7 C12 C11 C10 -0.34(4) . . . . ?
C10 C9 C8 C7 -0.19(4) . . . . ?
